data_7059633
loop_
_publ_author_name
'Yin, Jia-Jia'
'Chen, Cheng'
'Zhuang, Gui-Lin'
'Zheng, Jun'
'Zheng, Xiu-Ying'
'Shao, Feng'

_publ_section_title
;
 Syntheses, structures and magnetic properties of novel tetrameric Ln2Mn2
 and ring-like Ln4Mn4 clusters
;
_journal_issue 23
_journal_name_full 'New Journal of Chemistry'
_journal_page_first 9837
_journal_page_last 9843
_journal_paper_doi 10.1039/D0NJ01517B
_journal_volume 44
_journal_year 2020
_chemical_formula_moiety 'C74 H60 Gd4 Mn4 N5 O43'
_chemical_formula_sum 'C74 H123 Gd4 Mn4 N9 O56'
_chemical_formula_weight 2883.57
_space_group_crystal_system triclinic
_space_group_IT_number 2
_space_group_name_Hall '-P 1'
_space_group_name_H-M_alt 'P -1'
_atom_sites_solution_hydrogens geom
_audit_creation_date 2020-04-26
_audit_creation_method
;
Olex2 1.2
(compiled 2018.05.29 svn.r3508 for OlexSys, GUI svn.r5506)
;
_audit_update_record
;
2020-04-30 deposited with the CCDC.	2020-05-20 downloaded from the CCDC.
;
_cell_angle_alpha 78.846(7)
_cell_angle_beta 69.215(6)
_cell_angle_gamma 77.089(7)
_cell_formula_units_Z 2
_cell_length_a 16.9426(14)
_cell_length_b 18.9636(17)
_cell_length_c 19.8755(17)
_cell_measurement_reflns_used 25734
_cell_measurement_temperature 120
_cell_measurement_theta_max 69.80
_cell_measurement_theta_min 3.06
_cell_volume 5773.5(9)
_computing_molecular_graphics 'Olex2 (Dolomanov et al., 2009)'
_computing_publication_material 'Olex2 (Dolomanov et al., 2009)'
_computing_structure_refinement 'XL (Sheldrick, 2008)'
_diffrn_ambient_temperature 120
_diffrn_measured_fraction_theta_full 0.980
_diffrn_measured_fraction_theta_max 0.980
_diffrn_measurement_device_type 'STOE STADIVARI'
_diffrn_measurement_method 'rotation method, \w scans'
_diffrn_radiation_type CuK\a
_diffrn_radiation_wavelength 1.54186
_diffrn_reflns_av_R_equivalents 0.0762
_diffrn_reflns_av_unetI/netI 0.0754
_diffrn_reflns_Laue_measured_fraction_full 0.980
_diffrn_reflns_Laue_measured_fraction_max 0.980
_diffrn_reflns_limit_h_max 17
_diffrn_reflns_limit_h_min -19
_diffrn_reflns_limit_k_max 21
_diffrn_reflns_limit_k_min -21
_diffrn_reflns_limit_l_max 10
_diffrn_reflns_limit_l_min -22
_diffrn_reflns_number 39369
_diffrn_reflns_point_group_measured_fraction_full 0.980
_diffrn_reflns_point_group_measured_fraction_max 0.980
_diffrn_reflns_theta_full 61.499
_diffrn_reflns_theta_max 61.499
_diffrn_reflns_theta_min 3.055
_diffrn_source 'GeniX 3D HF Cu'
_exptl_absorpt_coefficient_mu 18.835
_exptl_absorpt_correction_T_max 0.1873
_exptl_absorpt_correction_T_min 0.0144
_exptl_absorpt_correction_type multi-scan
_exptl_absorpt_process_details
;
STOE X-Red32, absorption correction by Gaussian integration, analogous to
P. Coppens, "The Evaluation of Absorption and Extinction in Single-Crystal
Structure Analysis", published in: F. R. Ahmed (Editor), "Crystallographic
Computing", Munksgaard, Copenhagen (1970), 255 - 270.
Afterwards scaling of reflection intensities was performed within STOE LANA.
J. Koziskova, F. Hahn, J. Richter, J. Kozisek, "Comparison of different
absorption corrections on the model structure of tetrakis(\m~2~-acetato)-
diaqua-di-copper(II)", Acta Chimica Slovaca, vol. 9, no. 2, 2016, pp. 136 - 140.
;
_exptl_crystal_colour brown
_exptl_crystal_density_diffrn 1.659
_exptl_crystal_density_method 'not measured'
_exptl_crystal_description block
_exptl_crystal_F_000 2868
_exptl_crystal_size_max 0.02
_exptl_crystal_size_mid 0.02
_exptl_crystal_size_min 0.02
_refine_diff_density_max 4.055
_refine_diff_density_min -1.743
_refine_diff_density_rms 0.221
_refine_ls_extinction_method none
_refine_ls_goodness_of_fit_ref 1.203
_refine_ls_hydrogen_treatment constr
_refine_ls_matrix_type full
_refine_ls_number_parameters 1296
_refine_ls_number_reflns 17573
_refine_ls_number_restraints 927
_refine_ls_restrained_S_all 1.191
_refine_ls_R_factor_all 0.1555
_refine_ls_R_factor_gt 0.1118
_refine_ls_shift/su_max 0.000
_refine_ls_shift/su_mean 0.000
_refine_ls_structure_factor_coef Fsqd
_refine_ls_weighting_details 'w=1/[\s^2^(Fo^2^)+(0.2000P)^2^] where P=(Fo^2^+2Fc^2^)/3'
_refine_ls_weighting_scheme calc
_refine_ls_wR_factor_gt 0.2924
_refine_ls_wR_factor_ref 0.3391
_reflns_Friedel_coverage 0.000
_reflns_number_gt 10768
_reflns_number_total 17573
_reflns_threshold_expression 'I > 2\s(I)'
_cod_data_source_file d0nj01517b2.cif
_cod_data_source_block Gd4Mn4
_cod_depositor_comments
;Adding full bibliography for 7059628--7059633.cif.

 Adding full bibliography for 7059628--7059633.cif.
;
_cod_database_code 7059633
_shelx_shelxl_version_number 2014/7
_shelx_space_group_comment
;
The symmetry employed for this shelxl refinement is uniquely defined
by the following loop, which should always be used as a source of
symmetry information in preference to the above space-group names.
They are only intended as comments.
;
_olex2_refinement_description
;
1. Fixed Uiso
 At 1.2 times of:
  All C(H) groups, All C(H,H) groups
 At 1.5 times of:
  All C(H,H,H) groups
2. Restrained distances
 C46-C45
 1.5 with sigma of 0.02
 C25A-C26 = C26-C25B
 1.5 with sigma of 0.02
 N5-C25A = N5-C25B
 1.15 with sigma of 0.02
 C50B-C49 = C50A-C49 = C49-C46 = C47-C46 = O19A-C47 = O20B-C48 = C48-C46 =
 O20A-C48 = C46-C45
 1.5 with sigma of 0.02
 O19B-C47
 1.5 with sigma of 0.02
 O19B-O20B
 2.5 with sigma of 0.02
 O15-C40
 2.5 with sigma of 0.02
 O16B-C41B = O15-C42 = C42-C40 = C41B-C40 = C43-C40 = C44-C43 = C40-C39
 1.5 with sigma of 0.02
 O16B-O15
 2.5 with sigma of 0.02
 C41B-C42
 2.5 with sigma of 0.02
 C41A-C40 = O16A-C41A
 1.5 with sigma of 0.02
 C30A-C27
 2.5 with sigma of 0.02
 C30B-C29B
 2.5 with sigma of 0.02
 C29B-C31A
 2.5 with sigma of 0.02
 C29B-C28B
 1.5 with sigma of 0.02
 C28B-C31A
 1.5 with sigma of 0.02
 O7B-C29A = C29A-C30A
 2.5 with sigma of 0.02
 C30B-C28B = O7B-C30B
 1.5 with sigma of 0.02
 C28B-C30A = O7B-C30A
 1.5 with sigma of 0.02
 O8B-C28B
 2.5 with sigma of 0.02
 O8B-C31B = C31B-C28B
 1.5 with sigma of 0.02
 O8A-C31A = C28A-C31A = O7A-C30A = C28A-C30A
 1.5 with sigma of 0.02
 O8A-C30A = C30A-C31A
 2.5 with sigma of 0.02
 C28A-C29A
 1.5 with sigma of 0.02
 C29B-C31B
 2.5 with sigma of 0.02
 C42-C43
 2.5 with sigma of 0.02
 O16B-C42
 2.5 with sigma of 0.02
 C41B-C39
 2.5 with sigma of 0.02
 O15-C42
 1.4 with sigma of 0.02
 C29B-C32
 1.5 with sigma of 0.02
3. Rigid bond restraints
 C38, C37, C36, O11, O10, C33, O9, C34, C35, O12B, O12A
 with sigma for 1-2 distances of 0.001 and sigma for 1-3 distances of 0.001
 O13, O14, O15, O16A, O16B, C39, C40, C41A, C41B, C42, C43, C44
 with sigma for 1-2 distances of 0.001 and sigma for 1-3 distances of 0.001
4. Uiso/Uaniso restraints and constraints
O17 \\sim O18 \\sim C45 \\sim C46: within 1.7A with sigma of 0.004 and sigma
for terminal atoms of 0.008
O13 \\sim O14 \\sim C39: within 1.7A with sigma of 0.004 and sigma for terminal
atoms of 0.008
O5 \\sim O6 \\sim C27: within 1.7A with sigma of 0.004 and sigma for terminal
atoms of 0.008
O9 \\sim O10 \\sim O11 \\sim O12B \\sim C33 \\sim C34 \\sim C35 \\sim C36:
within 1.7A with sigma of 0.004 and sigma for terminal atoms of 0.008
N5 \\sim C25A \\sim C25B \\sim C26: within 1.7A with sigma of 0.004 and sigma
for terminal atoms of 0.008
O17 \\sim O18 \\sim O19A \\sim O20A \\sim O20B \\sim C45 \\sim C46 \\sim C47
\\sim C48 \\sim C49 \\sim C50A \\sim C50B: within 1.7A with sigma of 0.004 and
sigma for terminal atoms of 0.008
O17 \\sim O18 \\sim O19A \\sim O19B \\sim O20A \\sim O20B \\sim C45 \\sim C46
\\sim C47 \\sim C48 \\sim C49 \\sim C50A \\sim C50B: within 1.7A with sigma of
0.004 and sigma for terminal atoms of 0.008
O13 \\sim O14 \\sim O15 \\sim O16B \\sim C39 \\sim C40 \\sim C41B \\sim C42
\\sim C43 \\sim C44: within 1.7A with sigma of 0.004 and sigma for terminal
atoms of 0.008
O13 \\sim O14 \\sim O15 \\sim O16A \\sim O16B \\sim C39 \\sim C40 \\sim C41A
\\sim C41B \\sim C42 \\sim C43 \\sim C44: within 1.7A with sigma of 0.004 and
sigma for terminal atoms of 0.008
O4 \\sim C24: within 1.7A with sigma of 0.004 and sigma for terminal atoms of
0.008
N4 \\sim C19 \\sim C20 \\sim C21 \\sim C22 \\sim C23 \\sim C24 \\sim O4: within
1.7A with sigma of 0.004 and sigma for terminal atoms of 0.008
O3 \\sim N3 \\sim C13 \\sim C14 \\sim C15 \\sim C16 \\sim C17 \\sim C18: within
1.7A with sigma of 0.004 and sigma for terminal atoms of 0.008
O2 \\sim C12 \\sim N2 \\sim C11 \\sim C10 \\sim C9 \\sim C8 \\sim C7: within
1.7A with sigma of 0.004 and sigma for terminal atoms of 0.008
C13 \\sim C14 \\sim C15 \\sim C16 \\sim C17 \\sim C18 \\sim N3 \\sim O3: within
1.7A with sigma of 0.004 and sigma for terminal atoms of 0.008
O28 \\sim C59 \\sim C58 \\sim C60 \\sim O27 \\sim C57 \\sim C61 \\sim C62 \\sim
O25 \\sim O26: within 1.7A with sigma of 0.004 and sigma for terminal atoms of
0.008
C56 \\sim C55 \\sim C53 \\sim O23 \\sim C54 \\sim C52 \\sim O24 \\sim O22 \\sim
C51 \\sim O21: within 1.7A with sigma of 0.004 and sigma for terminal atoms of
0.008
C74 \\sim C73 \\sim C69 \\sim O33 \\sim O34 \\sim C70 \\sim C72 \\sim C71 \\sim
O35 \\sim O36: within 1.7A with sigma of 0.004 and sigma for terminal atoms of
0.008
O9 \\sim O10 \\sim O11 \\sim O12A \\sim O12B \\sim C33 \\sim C34 \\sim C35
\\sim C36 \\sim C37 \\sim C38: within 1.7A with sigma of 0.004 and sigma for
terminal atoms of 0.008
O5 \\sim O7B \\sim C27 \\sim C28B \\sim C29A \\sim C29B \\sim C30A \\sim C30B
\\sim C32: within 1.7A with sigma of 0.004 and sigma for terminal atoms of 0.008
O5 \\sim O6 \\sim O7B \\sim C27 \\sim C28B \\sim C29A \\sim C29B \\sim C30A
\\sim C30B \\sim C31A \\sim C32: within 1.7A with sigma of 0.004 and sigma for
terminal atoms of 0.008
O5 \\sim O6 \\sim O7A \\sim O7B \\sim O8A \\sim O8B \\sim C27 \\sim C28A \\sim
C28B \\sim C29A \\sim C29B \\sim C30A \\sim C30B \\sim C31A \\sim C31B \\sim
C32: within 1.7A with sigma of 0.004 and sigma for terminal atoms of 0.008
Uanis(C26) \\sim Ueq, Uanis(N5) \\sim Ueq, Uanis(C25B) \\sim Ueq: with sigma of
0.01 and sigma for terminal atoms of 0.02
Uanis(O16B) \\sim Ueq, Uanis(C41B) \\sim Ueq, Uanis(O16A) \\sim Ueq,
Uanis(C41A) \\sim Ueq, Uanis(C43) \\sim Ueq, Uanis(C44) \\sim Ueq: with sigma
of 0.01 and sigma for terminal atoms of 0.02
Uanis(C37) \\sim Ueq, Uanis(C38) \\sim Ueq, Uanis(C13) \\sim Ueq, Uanis(C14)
\\sim Ueq, Uanis(C15) \\sim Ueq, Uanis(C16) \\sim Ueq, Uanis(C56) \\sim Ueq,
Uanis(C62) \\sim Ueq, Uanis(C74) \\sim Ueq: with sigma of 0.01 and sigma for
terminal atoms of 0.02
5. Others
 Sof(O12A)=1-FVAR(1)
 Sof(O12B)=FVAR(1)
 Sof(O19B)=Sof(O20B)=Sof(C25A)=Sof(C50A)=1-FVAR(2)
 Sof(O19A)=Sof(O20A)=Sof(C25B)=Sof(C50B)=FVAR(2)
 Sof(O16A)=Sof(C41A)=1-FVAR(3)
 Sof(O16B)=Sof(C41B)=FVAR(3)
 Sof(O7B)=Sof(O8B)=Sof(C28B)=Sof(C29B)=Sof(C30B)=Sof(C31B)=1-FVAR(4)
 Sof(O7A)=Sof(O8A)=Sof(C28A)=Sof(C29A)=Sof(C30A)=Sof(C31A)=FVAR(4)
6.a Secondary CH2 refined with riding coordinates:
 C6(H6A,H6B), C12(H12A,H12B), C18(H18A,H18B), C24(H24A,H24B), C53(H53A,H53B),
 C54(H54A,H54B), C55(H55A,H55B), C59(H59A,H59B), C60(H60A,H60B), C61(H61A,H61B),
  C65(H65A,H65B), C66(H66A,H66B), C67(H67A,H67B), C71(H71A,H71B), C72(H72A,
 H72B), C73(H73A,H73B)
6.b Aromatic/amide H refined with riding coordinates:
 C1(H1), C2(H2), C3(H3), C4(H4), C7(H7), C8(H8), C9(H9), C10(H10), C13(H13),
 C14(H14), C15(H15), C16(H16), C19(H19), C20(H20), C21(H21), C22(H22)
6.c Idealised Me refined as rotating group:
 C56(H56A,H56B,H56C), C62(H62A,H62B,H62C), C68(H68A,H68B,H68C), C74(H74A,H74B,
 H74C)
;
_olex2_submission_special_instructions 'No special instructions were received'

loop_
_space_group_symop_operation_xyz
'x, y, z'
'-x, -y, -z'

loop_
_atom_site_label
_atom_site_type_symbol
_atom_site_fract_x
_atom_site_fract_y
_atom_site_fract_z
_atom_site_U_iso_or_equiv
_atom_site_adp_type
_atom_site_occupancy
_atom_site_site_symmetry_order
_atom_site_calc_flag
_atom_site_refinement_flags_posn
_atom_site_refinement_flags_adp
_atom_site_refinement_flags_occupancy
_atom_site_disorder_assembly
_atom_site_disorder_group
Gd1 Gd 0.36637(5) 0.51659(5) 0.33727(4) 0.0463(3) Uani 1 1 d . . . . .
Gd2 Gd 0.15020(5) 0.65264(5) 0.18268(5) 0.0547(3) Uani 1 1 d . . . . .
Gd3 Gd 0.20953(6) 0.32491(6) 0.22812(5) 0.0578(3) Uani 1 1 d . . . . .
Gd4 Gd 0.30969(8) 0.84341(6) 0.28672(6) 0.0689(3) Uani 1 1 d . . . . .
Mn1 Mn 0.28652(17) 0.35896(14) 0.35949(12) 0.0569(6) Uani 1 1 d . . . . .
Mn2 Mn 0.44488(17) 0.67570(14) 0.30718(13) 0.0577(6) Uani 1 1 d . . . . .
Mn3 Mn 0.13322(19) 0.81091(16) 0.24817(16) 0.0736(8) Uani 1 1 d . . . . .
Mn4 Mn 0.17004(14) 0.49234(14) 0.11988(12) 0.0519(6) Uani 1 1 d . . . . .
O1 O 0.4354(6) 0.5887(6) 0.3767(5) 0.054(3) Uani 1 1 d . . . . .
O1W O 0.2720(11) 0.2472(10) 0.1311(11) 0.124(6) Uani 1 1 d . . . . .
O2 O 0.3853(7) 0.3859(6) 0.3650(6) 0.063(2) Uani 1 1 d . U . . .
O2W O 0.1194(9) 0.2383(8) 0.2993(7) 0.092(4) Uani 1 1 d . . . . .
O3 O 0.0917(7) 0.5839(7) 0.1317(7) 0.071(2) Uani 1 1 d . U . . .
O3W O 0.4165(15) 0.9189(9) 0.2250(10) 0.135(7) Uani 1 1 d . . . . .
O4 O 0.1137(8) 0.7796(7) 0.1703(7) 0.080(3) Uani 1 1 d . U . . .
O4W O 0.2389(11) 0.9388(8) 0.3616(10) 0.119(6) Uani 1 1 d . . . . .
O5 O 0.3491(10) 0.2593(8) 0.3465(9) 0.100(3) Uani 1 1 d . U . . .
O5W O 0.5921(8) 0.6638(7) 0.2533(8) 0.085(4) Uani 1 1 d . . . . .
O6 O 0.3095(10) 0.2289(7) 0.2624(9) 0.098(3) Uani 1 1 d . U . . .
O6W O -0.0045(11) 0.8528(10) 0.3073(10) 0.130(6) Uani 1 1 d . . . . .
O7A O 0.3363(18) 0.1290(17) 0.4436(17) 0.144(6) Uani 0.612(14) 1 d D U P A 1
O7B O 0.494(2) 0.0593(17) 0.370(2) 0.126(5) Uani 0.388(14) 1 d D U P A 2
O7W O 0.2173(7) 0.5069(6) -0.0017(5) 0.065(3) Uani 1 1 d . . . . .
O8A O 0.2869(16) 0.0795(15) 0.3872(16) 0.131(6) Uani 0.612(14) 1 d D U P A 1
O8B O 0.450(3) 0.0159(19) 0.269(3) 0.130(6) Uani 0.388(14) 1 d D U P A 2
O9 O 0.0947(9) 0.3391(8) 0.1858(8) 0.094(2) Uani 1 1 d . U . . .
O10 O 0.0803(8) 0.4448(8) 0.1159(8) 0.089(2) Uani 1 1 d . U . . .
O11 O -0.1174(9) 0.3948(10) 0.0707(9) 0.110(3) Uani 1 1 d . U . . .
O12A O -0.028(2) 0.284(2) 0.046(2) 0.109(5) Uani 0.45(2) 1 d . U P B 2
O12B O -0.0479(18) 0.2518(18) 0.1060(19) 0.110(4) Uani 0.55(2) 1 d . U P B 1
O13 O 0.1422(15) 0.9096(12) 0.1967(11) 0.144(3) Uani 1 1 d . U . . .
O14 O 0.2548(15) 0.9357(12) 0.2113(12) 0.145(3) Uani 1 1 d . U . . .
O15 O 0.2108(17) 1.1417(12) 0.1189(13) 0.191(5) Uani 1 1 d D U . . .
O16A O 0.027(3) 1.063(3) 0.238(3) 0.168(5) Uani 0.48(3) 1 d D U P C 2
O16B O 0.102(2) 1.100(2) 0.2348(16) 0.168(4) Uani 0.52(3) 1 d D U P C 1
O17 O 0.3809(10) 0.8358(8) 0.3705(8) 0.094(3) Uani 1 1 d . U . . .
O18 O 0.4689(10) 0.7271(8) 0.3731(7) 0.089(3) Uani 1 1 d . U . . .
O19A O 0.467(2) 0.9204(17) 0.4985(15) 0.118(5) Uani 0.547(15) 1 d D U P D 1
O19B O 0.516(2) 0.9239(17) 0.3612(16) 0.122(6) Uani 0.453(15) 1 d D U P D 2
O20A O 0.6197(19) 0.7807(16) 0.4733(15) 0.108(5) Uani 0.547(15) 1 d D U P D 1
O20B O 0.621(2) 0.8121(17) 0.3635(16) 0.118(6) Uani 0.453(15) 1 d D U P D 2
O21 O 0.2542(7) 0.6145(6) 0.3713(5) 0.059(2) Uani 1 1 d . U . . .
O22 O 0.2973(7) 0.7192(6) 0.3541(5) 0.060(2) Uani 1 1 d . U . . .
O23 O 0.1641(7) 0.8313(7) 0.3245(6) 0.073(3) Uani 1 1 d . U . . .
O24 O 0.1223(7) 0.7142(7) 0.2867(6) 0.065(2) Uani 1 1 d . U . . .
O25 O 0.1255(6) 0.5568(6) 0.2787(5) 0.059(2) Uani 1 1 d . U . . .
O26 O 0.1338(6) 0.4487(6) 0.2434(5) 0.060(2) Uani 1 1 d . U . . .
O27 O 0.1873(7) 0.3396(6) 0.3477(5) 0.061(2) Uani 1 1 d . U . . .
O28 O 0.2416(6) 0.4579(6) 0.3728(5) 0.055(2) Uani 1 1 d . U . . .
O29 O 0.3670(6) 0.4882(6) 0.2269(5) 0.048(2) Uani 1 1 d . . . . .
O30 O 0.3182(6) 0.3852(5) 0.2355(5) 0.048(2) Uani 1 1 d . . . . .
O31 O 0.2502(6) 0.4031(6) 0.1196(5) 0.053(3) Uani 1 1 d . . . . .
O32 O 0.2450(6) 0.5497(5) 0.1251(5) 0.046(2) Uani 1 1 d . . . . .
O33 O 0.2873(6) 0.6749(6) 0.1652(5) 0.056(2) Uani 1 1 d . U . . .
O34 O 0.2853(7) 0.7799(6) 0.2002(5) 0.057(2) Uani 1 1 d . U . . .
O35 O 0.4361(7) 0.7621(6) 0.2401(6) 0.061(2) Uani 1 1 d . U . . .
O36 O 0.4297(6) 0.6170(5) 0.2492(5) 0.055(2) Uani 1 1 d . U . . .
N1 N 0.3508(8) 0.4941(7) 0.4723(6) 0.052(3) Uani 1 1 d . . . . .
N2 N 0.5220(8) 0.4504(8) 0.2934(8) 0.062(2) Uani 1 1 d . U . . .
N3 N -0.0146(11) 0.6741(10) 0.2210(10) 0.089(3) Uani 1 1 d . U . . .
N4 N 0.1856(9) 0.7133(9) 0.0496(8) 0.071(2) Uani 1 1 d . U . . .
N5 N 0.2379(14) 0.3140(12) 0.4787(11) 0.108(5) Uani 1 1 d D U . . .
C1 C 0.3133(11) 0.4371(10) 0.5178(8) 0.065(5) Uani 1 1 d . . . . .
H1 H 0.2927 0.4063 0.4993 0.079 Uiso 1 1 calc R . . . .
C2 C 0.3061(11) 0.4254(11) 0.5897(10) 0.073(5) Uani 1 1 d . . . . .
H2 H 0.2773 0.3888 0.6202 0.087 Uiso 1 1 calc R . . . .
C3 C 0.3410(13) 0.4672(11) 0.6173(10) 0.077(5) Uani 1 1 d . . . . .
H3 H 0.3400 0.4585 0.6652 0.093 Uiso 1 1 calc R . . . .
C4 C 0.3771(12) 0.5225(11) 0.5696(9) 0.074(5) Uani 1 1 d . . . . .
H4 H 0.3989 0.5546 0.5855 0.089 Uiso 1 1 calc R . . . .
C5 C 0.3811(10) 0.5302(9) 0.5024(8) 0.054(4) Uani 1 1 d . . . . .
C6 C 0.4230(13) 0.5941(10) 0.4509(9) 0.068(5) Uani 1 1 d . . . . .
H6A H 0.3867 0.6400 0.4641 0.081 Uiso 1 1 calc R . . . .
H6B H 0.4778 0.5934 0.4564 0.081 Uiso 1 1 calc R . . . .
C7 C 0.5860(10) 0.4780(10) 0.2490(10) 0.065(2) Uani 1 1 d . U . . .
H7 H 0.5773 0.5278 0.2336 0.078 Uiso 1 1 calc R . . . .
C8 C 0.6707(11) 0.4375(11) 0.2210(11) 0.073(3) Uani 1 1 d . U . . .
H8 H 0.7146 0.4602 0.1875 0.087 Uiso 1 1 calc R . . . .
C9 C 0.6845(11) 0.3680(11) 0.2438(10) 0.074(3) Uani 1 1 d . U . . .
H9 H 0.7393 0.3410 0.2281 0.088 Uiso 1 1 calc R . . . .
C10 C 0.6161(10) 0.3338(11) 0.2922(10) 0.069(2) Uani 1 1 d . U . . .
H10 H 0.6237 0.2840 0.3078 0.083 Uiso 1 1 calc R . . . .
C11 C 0.5381(10) 0.3774(10) 0.3150(9) 0.062(2) Uani 1 1 d . U . . .
C12 C 0.4601(10) 0.3443(10) 0.3681(10) 0.064(2) Uani 1 1 d . U . . .
H12A H 0.4633 0.2961 0.3566 0.077 Uiso 1 1 calc R . . . .
H12B H 0.4619 0.3391 0.4171 0.077 Uiso 1 1 calc R . . . .
C13 C -0.0677(14) 0.7129(13) 0.2726(12) 0.094(3) Uani 1 1 d . U . . .
H13 H -0.0455 0.7326 0.2999 0.113 Uiso 1 1 calc R . . . .
C14 C -0.1572(14) 0.7252(13) 0.2875(13) 0.096(3) Uani 1 1 d . U . . .
H14 H -0.1929 0.7503 0.3261 0.116 Uiso 1 1 calc R . . . .
C15 C -0.1906(14) 0.7019(13) 0.2476(12) 0.096(3) Uani 1 1 d . U . . .
H15 H -0.2486 0.7162 0.2531 0.116 Uiso 1 1 calc R . . . .
C16 C -0.1381(13) 0.6548(13) 0.1962(12) 0.091(3) Uani 1 1 d . U . . .
H16 H -0.1612 0.6317 0.1721 0.109 Uiso 1 1 calc R . . . .
C17 C -0.0473(13) 0.6438(12) 0.1826(12) 0.086(3) Uani 1 1 d . U . . .
C18 C 0.0101(12) 0.5982(12) 0.1285(11) 0.079(3) Uani 1 1 d . U . . .
H18A H -0.0106 0.5527 0.1361 0.094 Uiso 1 1 calc R . . . .
H18B H 0.0107 0.6225 0.0807 0.094 Uiso 1 1 calc R . . . .
C19 C 0.2300(12) 0.6824(11) -0.0079(10) 0.073(3) Uani 1 1 d . U . . .
H19 H 0.2484 0.6323 -0.0022 0.088 Uiso 1 1 calc R . . . .
C20 C 0.2518(12) 0.7188(11) -0.0765(10) 0.077(3) Uani 1 1 d . U . . .
H20 H 0.2848 0.6937 -0.1157 0.093 Uiso 1 1 calc R . . . .
C21 C 0.2255(13) 0.7904(12) -0.0870(11) 0.082(3) Uani 1 1 d . U . . .
H21 H 0.2375 0.8149 -0.1338 0.099 Uiso 1 1 calc R . . . .
C22 C 0.1790(13) 0.8294(12) -0.0265(11) 0.082(3) Uani 1 1 d . U . . .
H22 H 0.1635 0.8799 -0.0318 0.098 Uiso 1 1 calc R . . . .
C23 C 0.1588(12) 0.7889(11) 0.0388(10) 0.077(2) Uani 1 1 d . U . . .
C24 C 0.0983(13) 0.8248(11) 0.1068(10) 0.081(3) Uani 1 1 d . U . . .
H24A H 0.1095 0.8735 0.1037 0.098 Uiso 1 1 calc R . . . .
H24B H 0.0391 0.8285 0.1099 0.098 Uiso 1 1 calc R . . . .
C25A C 0.187(3) 0.292(3) 0.529(2) 0.111(5) Uani 0.453(15) 1 d D U P D 2
C25B C 0.223(2) 0.260(2) 0.515(2) 0.112(5) Uani 0.547(15) 1 d D U P D 1
C26 C 0.1405(16) 0.2311(14) 0.5366(14) 0.114(5) Uani 1 1 d D U . . .
C27 C 0.3485(17) 0.2153(12) 0.3062(15) 0.108(3) Uani 1 1 d D U . . .
C28A C 0.401(2) 0.1380(18) 0.3134(15) 0.120(3) Uani 0.612(14) 1 d D U P A 1
C28B C 0.408(3) 0.1378(19) 0.3093(14) 0.120(3) Uani 0.388(14) 1 d D U P A 2
C29A C 0.480(3) 0.120(2) 0.2498(14) 0.122(3) Uani 0.612(14) 1 d D U P A 1
C29B C 0.463(3) 0.153(3) 0.2286(17) 0.122(3) Uani 0.388(14) 1 d D U P A 2
C30A C 0.4192(15) 0.1204(15) 0.3841(12) 0.124(3) Uani 0.612(14) 1 d D U P A 1
C30B C 0.465(4) 0.1406(18) 0.354(3) 0.122(3) Uani 0.388(14) 1 d D U P A 2
C31A C 0.348(2) 0.086(2) 0.3105(14) 0.122(3) Uani 0.612(14) 1 d D U P A 1
C31B C 0.394(4) 0.060(2) 0.328(2) 0.122(3) Uani 0.388(14) 1 d D U P A 2
C32 C 0.5305(18) 0.1910(14) 0.2314(17) 0.124(4) Uani 1 1 d D U . . .
C33 C 0.0577(14) 0.3837(14) 0.1465(13) 0.096(2) Uani 1 1 d . U . . .
C34 C -0.0082(14) 0.3580(14) 0.1275(13) 0.099(2) Uani 1 1 d . U . . .
C35 C 0.0264(15) 0.2792(14) 0.1066(14) 0.104(2) Uani 1 1 d . U . . .
C36 C -0.0478(14) 0.4167(14) 0.0809(14) 0.103(2) Uani 1 1 d . U . . .
C37 C -0.0911(17) 0.3486(16) 0.2221(16) 0.120(4) Uani 1 1 d . U . . .
C38 C -0.1308(18) 0.4378(17) 0.2285(16) 0.128(5) Uani 1 1 d . U . . .
C39 C 0.197(2) 0.9473(16) 0.1887(18) 0.150(3) Uani 1 1 d D U . . .
C40 C 0.1777(18) 1.0185(13) 0.1459(14) 0.162(3) Uani 1 1 d D U . . .
C41A C 0.082(2) 1.043(5) 0.163(3) 0.164(3) Uani 0.48(3) 1 d D U P C 2
C41B C 0.0886(17) 1.059(2) 0.183(3) 0.165(4) Uani 0.52(3) 1 d D U P C 1
C42 C 0.2435(15) 1.0662(14) 0.1427(15) 0.167(3) Uani 1 1 d D U . . .
C43 C 0.196(2) 1.0113(19) 0.0646(15) 0.164(4) Uani 1 1 d D U . . .
C44 C 0.276(2) 0.964(2) 0.025(2) 0.170(6) Uani 1 1 d D U . . .
C45 C 0.4380(16) 0.7962(13) 0.3900(12) 0.096(3) Uani 1 1 d D U . . .
C46 C 0.4756(13) 0.8141(11) 0.4422(11) 0.108(3) Uani 1 1 d D U . . .
C47 C 0.4618(18) 0.8949(11) 0.4356(12) 0.115(3) Uani 1 1 d D U . . .
C48 C 0.5663(14) 0.7735(13) 0.4301(13) 0.110(3) Uani 1 1 d D U . . .
C49 C 0.4176(16) 0.7863(14) 0.5183(12) 0.114(4) Uani 1 1 d D U . . .
C50A C 0.321(2) 0.801(4) 0.540(3) 0.117(6) Uani 0.453(15) 1 d D U P D 2
C50B C 0.345(3) 0.746(3) 0.560(2) 0.122(6) Uani 0.547(15) 1 d D U P D 1
C51 C 0.2405(11) 0.6793(10) 0.3722(8) 0.059(2) Uani 1 1 d . U . . .
C52 C 0.1450(11) 0.7169(10) 0.4023(9) 0.068(2) Uani 1 1 d . U . . .
C53 C 0.1319(12) 0.7959(10) 0.3952(9) 0.072(2) Uani 1 1 d . U . . .
H53A H 0.0709 0.8137 0.4139 0.087 Uiso 1 1 calc R . . . .
H53B H 0.1583 0.8096 0.4256 0.087 Uiso 1 1 calc R . . . .
C54 C 0.0929(11) 0.6922(11) 0.3619(9) 0.067(2) Uani 1 1 d . U . . .
H54A H 0.0978 0.6396 0.3707 0.081 Uiso 1 1 calc R . . . .
H54B H 0.0328 0.7130 0.3815 0.081 Uiso 1 1 calc R . . . .
C55 C 0.1119(12) 0.6843(11) 0.4842(9) 0.072(3) Uani 1 1 d . U . . .
H55A H 0.0529 0.7073 0.5049 0.087 Uiso 1 1 calc R . . . .
H55B H 0.1120 0.6328 0.4864 0.087 Uiso 1 1 calc R . . . .
C56 C 0.1599(12) 0.6922(11) 0.5302(9) 0.077(4) Uani 1 1 d . U . . .
H56A H 0.2202 0.6804 0.5051 0.115 Uiso 1 1 calc GR . . . .
H56B H 0.1446 0.6598 0.5745 0.115 Uiso 1 1 calc GR . . . .
H56C H 0.1463 0.7416 0.5410 0.115 Uiso 1 1 calc GR . . . .
C57 C 0.1238(10) 0.4901(10) 0.2925(8) 0.060(2) Uani 1 1 d . U . . .
C58 C 0.0944(10) 0.4587(10) 0.3707(8) 0.0607(19) Uani 1 1 d . U . . .
C59 C 0.1542(10) 0.4796(10) 0.4071(8) 0.059(2) Uani 1 1 d . U . . .
H59A H 0.1427 0.5320 0.4071 0.071 Uiso 1 1 calc R . . . .
H59B H 0.1393 0.4573 0.4572 0.071 Uiso 1 1 calc R . . . .
C60 C 0.1024(10) 0.3751(10) 0.3850(9) 0.063(2) Uani 1 1 d . U . . .
H60A H 0.0888 0.3596 0.4367 0.075 Uiso 1 1 calc R . . . .
H60B H 0.0613 0.3604 0.3690 0.075 Uiso 1 1 calc R . . . .
C61 C 0.0042(10) 0.4918(10) 0.4071(8) 0.064(3) Uani 1 1 d . U . . .
H61A H 0.0036 0.5417 0.4125 0.076 Uiso 1 1 calc R . . . .
H61B H -0.0149 0.4657 0.4555 0.076 Uiso 1 1 calc R . . . .
C62 C -0.0593(11) 0.4928(11) 0.3708(10) 0.077(4) Uani 1 1 d . U . . .
H62A H -0.0499 0.5281 0.3283 0.115 Uiso 1 1 calc GR . . . .
H62B H -0.1162 0.5054 0.4035 0.115 Uiso 1 1 calc GR . . . .
H62C H -0.0527 0.4454 0.3571 0.115 Uiso 1 1 calc GR . . . .
C63 C 0.3503(8) 0.4421(8) 0.1989(7) 0.041(3) Uani 1 1 d . . . . .
C64 C 0.3713(9) 0.4547(9) 0.1164(8) 0.053(4) Uani 1 1 d . . . . .
C65 C 0.3406(9) 0.4007(9) 0.0892(8) 0.052(4) Uani 1 1 d . . . . .
H65A H 0.3562 0.4108 0.0368 0.062 Uiso 1 1 calc R . . . .
H65B H 0.3693 0.3520 0.1009 0.062 Uiso 1 1 calc R . . . .
C66 C 0.3356(8) 0.5330(7) 0.0914(7) 0.041(3) Uani 1 1 d . . . . .
H66A H 0.3629 0.5666 0.1032 0.049 Uiso 1 1 calc R . . . .
H66B H 0.3489 0.5394 0.0392 0.049 Uiso 1 1 calc R . . . .
C67 C 0.4721(8) 0.4408(8) 0.0850(7) 0.049(4) Uani 1 1 d . . . . .
H67A H 0.4887 0.4400 0.0332 0.059 Uiso 1 1 calc R . . . .
H67B H 0.4921 0.4821 0.0920 0.059 Uiso 1 1 calc R . . . .
C68 C 0.5186(9) 0.3720(9) 0.1165(8) 0.056(4) Uani 1 1 d . . . . .
H68A H 0.5781 0.3651 0.0877 0.084 Uiso 1 1 calc GR . . . .
H68B H 0.4942 0.3310 0.1163 0.084 Uiso 1 1 calc GR . . . .
H68C H 0.5131 0.3763 0.1653 0.084 Uiso 1 1 calc GR . . . .
C69 C 0.3219(10) 0.7239(9) 0.1730(8) 0.0558(19) Uani 1 1 d . U . . .
C70 C 0.4243(10) 0.7084(9) 0.1443(8) 0.0561(18) Uani 1 1 d . U . . .
C71 C 0.4612(11) 0.7596(9) 0.1649(9) 0.061(2) Uani 1 1 d . U . . .
H71A H 0.5231 0.7469 0.1464 0.074 Uiso 1 1 calc R . . . .
H71B H 0.4454 0.8080 0.1416 0.074 Uiso 1 1 calc R . . . .
C72 C 0.4554(10) 0.6293(8) 0.1744(8) 0.055(2) Uani 1 1 d . U . . .
H72A H 0.4337 0.5957 0.1570 0.066 Uiso 1 1 calc R . . . .
H72B H 0.5174 0.6190 0.1555 0.066 Uiso 1 1 calc R . . . .
C73 C 0.4521(11) 0.7110(9) 0.0598(8) 0.060(2) Uani 1 1 d . U . . .
H73A H 0.5139 0.7073 0.0398 0.072 Uiso 1 1 calc R . . . .
H73B H 0.4372 0.6690 0.0489 0.072 Uiso 1 1 calc R . . . .
C74 C 0.4110(12) 0.7800(9) 0.0229(10) 0.071(4) Uani 1 1 d . U . . .
H74A H 0.4305 0.7782 -0.0284 0.107 Uiso 1 1 calc GR . . . .
H74B H 0.4267 0.8218 0.0324 0.107 Uiso 1 1 calc GR . . . .
H74C H 0.3498 0.7836 0.0416 0.107 Uiso 1 1 calc GR . . . .

loop_
_atom_site_aniso_label
_atom_site_aniso_U_11
_atom_site_aniso_U_22
_atom_site_aniso_U_33
_atom_site_aniso_U_23
_atom_site_aniso_U_13
_atom_site_aniso_U_12
Gd1 0.0477(5) 0.0539(5) 0.0419(5) -0.0075(4) -0.0160(4) -0.0141(4)
Gd2 0.0409(5) 0.0680(6) 0.0565(6) -0.0133(4) -0.0165(4) -0.0064(4)
Gd3 0.0568(6) 0.0687(6) 0.0590(6) -0.0051(5) -0.0228(5) -0.0282(5)
Gd4 0.0924(8) 0.0519(6) 0.0700(7) -0.0155(5) -0.0306(6) -0.0138(5)
Mn1 0.0678(16) 0.0622(15) 0.0468(13) 0.0005(11) -0.0195(12) -0.0282(12)
Mn2 0.0690(16) 0.0593(15) 0.0551(14) -0.0121(11) -0.0255(12) -0.0184(12)
Mn3 0.0731(18) 0.0666(18) 0.0822(19) -0.0253(15) -0.0285(15) 0.0048(14)
Mn4 0.0415(12) 0.0713(16) 0.0509(13) -0.0072(11) -0.0188(10) -0.0197(11)
O1 0.058(6) 0.072(7) 0.038(5) -0.008(5) -0.016(5) -0.023(5)
O1W 0.103(12) 0.117(13) 0.175(17) -0.074(12) -0.030(11) -0.040(10)
O2 0.051(4) 0.063(5) 0.076(5) -0.008(4) -0.023(4) -0.007(4)
O2W 0.108(11) 0.096(10) 0.092(9) 0.023(8) -0.047(8) -0.064(8)
O3 0.062(5) 0.087(5) 0.085(5) -0.021(5) -0.043(4) -0.015(4)
O3W 0.21(2) 0.084(11) 0.130(14) -0.023(10) -0.045(13) -0.077(12)
O4 0.072(5) 0.083(6) 0.080(5) -0.008(5) -0.029(5) 0.002(5)
O4W 0.116(12) 0.084(10) 0.176(16) -0.067(11) -0.059(12) 0.005(9)
O5 0.118(7) 0.077(6) 0.138(7) -0.009(5) -0.076(6) -0.029(5)
O5W 0.077(8) 0.078(8) 0.111(10) -0.001(7) -0.048(8) -0.017(7)
O6 0.114(7) 0.076(6) 0.140(7) -0.010(5) -0.077(6) -0.030(5)
O6W 0.098(12) 0.131(14) 0.131(14) -0.040(11) -0.012(10) 0.016(10)
O7A 0.146(10) 0.105(9) 0.174(10) 0.007(9) -0.053(9) -0.026(9)
O7B 0.136(9) 0.088(8) 0.160(9) -0.005(8) -0.061(8) -0.018(7)
O7W 0.074(7) 0.081(8) 0.049(6) -0.008(5) -0.023(5) -0.026(6)
O8A 0.139(10) 0.099(9) 0.164(10) -0.007(9) -0.060(9) -0.032(8)
O8B 0.134(10) 0.098(10) 0.163(11) 0.002(9) -0.064(9) -0.016(9)
O9 0.079(5) 0.122(6) 0.110(6) -0.015(5) -0.054(4) -0.038(4)
O10 0.077(5) 0.118(6) 0.106(5) -0.023(4) -0.059(4) -0.029(4)
O11 0.087(6) 0.146(8) 0.132(7) -0.012(7) -0.067(5) -0.045(6)
O12A 0.092(9) 0.137(11) 0.142(10) -0.018(7) -0.069(7) -0.053(9)
O12B 0.091(7) 0.135(8) 0.140(9) -0.016(7) -0.064(7) -0.049(6)
O13 0.168(6) 0.149(6) 0.140(6) -0.042(5) -0.066(5) -0.028(5)
O14 0.170(6) 0.145(6) 0.143(6) -0.042(5) -0.060(5) -0.036(5)
O15 0.207(9) 0.152(6) 0.197(9) -0.017(8) -0.048(8) -0.032(6)
O16A 0.180(6) 0.160(7) 0.164(6) -0.025(6) -0.056(5) -0.026(6)
O16B 0.182(7) 0.160(7) 0.164(7) -0.028(5) -0.057(6) -0.026(6)
O17 0.127(7) 0.092(6) 0.094(6) -0.022(5) -0.063(5) -0.024(5)
O18 0.123(7) 0.091(6) 0.086(5) -0.018(5) -0.067(5) -0.024(5)
O19A 0.147(10) 0.109(10) 0.116(9) -0.022(9) -0.062(9) -0.019(9)
O19B 0.151(10) 0.109(10) 0.119(10) -0.016(9) -0.057(9) -0.024(9)
O20A 0.135(10) 0.109(9) 0.108(9) -0.020(8) -0.066(8) -0.023(9)
O20B 0.143(10) 0.116(10) 0.109(10) -0.019(9) -0.058(9) -0.018(9)
O21 0.055(4) 0.072(5) 0.052(4) -0.008(4) -0.018(4) -0.015(4)
O22 0.059(4) 0.073(5) 0.050(4) -0.014(4) -0.018(4) -0.008(4)
O23 0.068(5) 0.080(5) 0.060(4) -0.010(4) -0.011(4) -0.006(4)
O24 0.059(5) 0.088(5) 0.055(4) -0.024(4) -0.016(4) -0.015(4)
O25 0.048(4) 0.076(5) 0.048(4) -0.010(4) -0.005(3) -0.015(4)
O26 0.045(4) 0.088(5) 0.049(4) -0.013(4) -0.010(3) -0.021(4)
O27 0.059(4) 0.079(5) 0.045(4) -0.002(4) -0.007(4) -0.035(4)
O28 0.045(4) 0.080(5) 0.044(4) -0.005(4) -0.008(3) -0.029(4)
O29 0.048(6) 0.067(7) 0.033(5) -0.010(4) -0.010(4) -0.022(5)
O30 0.043(5) 0.060(6) 0.053(6) 0.001(5) -0.024(5) -0.025(5)
O31 0.050(6) 0.078(7) 0.037(5) -0.005(5) -0.011(4) -0.026(5)
O32 0.040(5) 0.057(6) 0.043(5) -0.007(4) -0.010(4) -0.020(4)
O33 0.057(4) 0.061(4) 0.059(4) -0.007(4) -0.027(4) -0.016(4)
O34 0.064(4) 0.050(4) 0.059(4) -0.012(4) -0.018(4) -0.014(4)
O35 0.069(5) 0.060(5) 0.059(4) -0.011(4) -0.022(4) -0.013(4)
O36 0.056(4) 0.054(4) 0.055(4) -0.008(4) -0.013(4) -0.019(4)
N1 0.050(7) 0.065(8) 0.049(7) -0.010(6) -0.020(6) -0.021(6)
N2 0.045(4) 0.076(5) 0.079(5) -0.019(4) -0.033(4) -0.007(4)
N3 0.075(5) 0.101(5) 0.092(5) -0.014(4) -0.032(4) -0.010(4)
N4 0.065(5) 0.084(5) 0.070(5) -0.005(4) -0.028(4) -0.017(4)
N5 0.118(7) 0.114(7) 0.098(7) -0.019(5) -0.029(5) -0.037(5)
C1 0.077(12) 0.087(13) 0.036(8) -0.021(8) -0.015(8) -0.013(10)
C2 0.063(11) 0.096(14) 0.062(11) 0.011(10) -0.025(9) -0.028(10)
C3 0.089(13) 0.099(15) 0.053(10) -0.001(10) -0.042(10) -0.013(11)
C4 0.087(13) 0.090(14) 0.056(11) -0.008(10) -0.020(10) -0.040(11)
C5 0.058(9) 0.063(10) 0.042(8) -0.015(7) -0.020(7) 0.001(8)
C6 0.095(13) 0.068(11) 0.059(10) -0.018(9) -0.041(10) -0.016(10)
C7 0.046(4) 0.079(5) 0.083(5) -0.021(4) -0.033(4) -0.009(4)
C8 0.052(4) 0.084(5) 0.089(5) -0.020(5) -0.028(4) -0.008(4)
C9 0.054(4) 0.083(5) 0.088(5) -0.021(5) -0.028(4) -0.005(4)
C10 0.052(4) 0.079(5) 0.084(5) -0.020(4) -0.030(4) -0.007(4)
C11 0.048(4) 0.073(4) 0.079(4) -0.020(4) -0.033(4) -0.007(3)
C12 0.051(4) 0.069(5) 0.078(5) -0.014(4) -0.028(4) -0.006(4)
C13 0.080(5) 0.104(5) 0.095(5) -0.012(4) -0.029(4) -0.008(4)
C14 0.082(5) 0.105(5) 0.098(5) -0.012(4) -0.028(4) -0.010(4)
C15 0.081(5) 0.106(5) 0.098(5) -0.010(4) -0.030(4) -0.010(4)
C16 0.077(4) 0.102(5) 0.096(5) -0.011(4) -0.033(4) -0.012(4)
C17 0.073(4) 0.099(5) 0.092(4) -0.013(4) -0.035(4) -0.012(4)
C18 0.069(5) 0.094(5) 0.088(5) -0.019(4) -0.040(4) -0.013(4)
C19 0.066(5) 0.085(5) 0.071(5) -0.004(4) -0.026(4) -0.018(5)
C20 0.070(5) 0.088(6) 0.072(5) -0.003(5) -0.025(5) -0.015(5)
C21 0.075(5) 0.089(6) 0.076(5) 0.001(5) -0.022(5) -0.014(5)
C22 0.076(5) 0.087(5) 0.076(5) -0.002(4) -0.023(4) -0.013(5)
C23 0.072(5) 0.085(5) 0.074(5) -0.004(4) -0.027(4) -0.013(4)
C24 0.075(5) 0.086(5) 0.078(5) -0.006(4) -0.027(4) -0.004(4)
C25A 0.119(7) 0.116(7) 0.101(7) -0.019(5) -0.027(5) -0.033(5)
C25B 0.119(7) 0.115(7) 0.102(7) -0.019(5) -0.027(5) -0.032(5)
C26 0.120(7) 0.117(7) 0.103(7) -0.019(5) -0.026(5) -0.030(5)
C27 0.121(6) 0.080(5) 0.147(7) -0.007(5) -0.072(5) -0.026(5)
C28A 0.129(6) 0.087(5) 0.156(7) -0.004(5) -0.066(5) -0.021(5)
C28B 0.129(6) 0.088(5) 0.156(7) -0.004(5) -0.066(5) -0.021(5)
C29A 0.131(7) 0.088(6) 0.157(7) -0.003(5) -0.064(6) -0.020(5)
C29B 0.131(7) 0.088(6) 0.157(7) -0.003(5) -0.064(6) -0.020(5)
C30A 0.132(7) 0.090(6) 0.158(7) -0.003(5) -0.063(6) -0.020(5)
C30B 0.131(7) 0.088(6) 0.157(7) -0.003(5) -0.064(6) -0.020(5)
C31A 0.131(7) 0.089(6) 0.157(7) -0.004(5) -0.065(6) -0.021(5)
C31B 0.131(7) 0.089(6) 0.157(7) -0.003(5) -0.065(6) -0.021(5)
C32 0.132(7) 0.090(6) 0.159(7) -0.002(6) -0.062(6) -0.019(6)
C33 0.082(4) 0.124(5) 0.113(5) -0.019(4) -0.058(3) -0.034(4)
C34 0.082(4) 0.128(5) 0.120(5) -0.014(4) -0.060(3) -0.040(4)
C35 0.090(5) 0.126(6) 0.132(6) -0.015(4) -0.064(4) -0.045(4)
C36 0.084(5) 0.133(6) 0.127(5) -0.014(4) -0.065(4) -0.038(4)
C37 0.095(6) 0.132(7) 0.138(5) -0.002(5) -0.040(5) -0.038(6)
C38 0.103(8) 0.138(8) 0.142(8) -0.012(7) -0.036(6) -0.030(7)
C39 0.171(5) 0.150(5) 0.148(5) -0.037(4) -0.063(4) -0.033(4)
C40 0.175(5) 0.157(5) 0.161(5) -0.026(4) -0.059(4) -0.030(4)
C41A 0.176(5) 0.158(5) 0.162(5) -0.024(4) -0.058(4) -0.027(4)
C41B 0.177(5) 0.158(5) 0.163(5) -0.024(4) -0.058(4) -0.027(4)
C42 0.181(5) 0.154(5) 0.169(6) -0.023(5) -0.057(5) -0.035(4)
C43 0.176(6) 0.160(6) 0.157(5) -0.019(4) -0.059(4) -0.026(5)
C44 0.181(8) 0.165(9) 0.158(7) -0.022(7) -0.052(7) -0.027(7)
C45 0.129(6) 0.095(5) 0.093(5) -0.019(4) -0.065(5) -0.023(5)
C46 0.137(6) 0.104(6) 0.104(5) -0.017(5) -0.062(5) -0.020(5)
C47 0.144(7) 0.106(6) 0.111(6) -0.018(6) -0.060(6) -0.020(6)
C48 0.138(7) 0.109(6) 0.106(6) -0.019(5) -0.062(6) -0.023(6)
C49 0.140(7) 0.110(7) 0.106(6) -0.015(6) -0.059(6) -0.016(6)
C50A 0.142(10) 0.111(9) 0.106(9) -0.015(8) -0.056(9) -0.014(9)
C50B 0.146(10) 0.114(9) 0.111(9) -0.014(8) -0.054(9) -0.013(9)
C51 0.057(4) 0.074(4) 0.050(3) -0.016(3) -0.018(3) -0.012(3)
C52 0.063(4) 0.083(4) 0.055(3) -0.018(3) -0.012(3) -0.011(3)
C53 0.068(4) 0.083(5) 0.058(4) -0.016(4) -0.010(4) -0.009(4)
C54 0.061(4) 0.086(5) 0.055(4) -0.021(4) -0.013(4) -0.012(4)
C55 0.067(5) 0.086(5) 0.055(4) -0.019(4) -0.006(4) -0.011(4)
C56 0.076(7) 0.088(7) 0.055(6) -0.021(6) -0.002(6) -0.015(7)
C57 0.047(3) 0.082(4) 0.049(3) -0.011(3) -0.006(3) -0.020(3)
C58 0.052(3) 0.083(4) 0.047(3) -0.008(3) -0.006(3) -0.025(3)
C59 0.050(4) 0.080(5) 0.046(4) -0.006(4) -0.006(3) -0.028(4)
C60 0.058(4) 0.082(5) 0.048(4) -0.004(4) -0.008(3) -0.031(4)
C61 0.053(4) 0.086(5) 0.046(4) -0.010(4) -0.002(4) -0.022(4)
C62 0.062(7) 0.094(7) 0.060(7) -0.017(6) 0.001(6) -0.014(6)
C63 0.032(7) 0.047(8) 0.048(8) -0.007(7) -0.012(6) -0.015(6)
C64 0.033(7) 0.082(11) 0.052(9) -0.019(8) -0.015(7) -0.014(7)
C65 0.050(9) 0.056(9) 0.054(9) -0.016(7) -0.012(7) -0.020(7)
C66 0.036(7) 0.043(8) 0.040(7) -0.003(6) -0.002(6) -0.017(6)
C67 0.035(7) 0.066(10) 0.040(8) -0.022(7) -0.004(6) 0.001(7)
C68 0.027(7) 0.085(12) 0.044(8) 0.000(8) 0.003(6) -0.016(7)
C69 0.061(4) 0.056(4) 0.058(4) -0.010(3) -0.024(3) -0.015(3)
C70 0.063(3) 0.054(3) 0.057(3) -0.009(3) -0.021(3) -0.016(3)
C71 0.069(4) 0.057(4) 0.061(4) -0.010(4) -0.020(4) -0.014(4)
C72 0.059(4) 0.052(4) 0.055(4) -0.008(4) -0.016(4) -0.015(4)
C73 0.068(5) 0.053(4) 0.059(4) -0.007(4) -0.020(4) -0.015(4)
C74 0.082(7) 0.062(7) 0.065(7) -0.001(6) -0.017(6) -0.018(6)

loop_
_atom_type_symbol
_atom_type_description
_atom_type_scat_dispersion_real
_atom_type_scat_dispersion_imag
_atom_type_scat_source
C C 0.0181 0.0091 'International Tables Vol C Tables 4.2.6.8 and 6.1.1.4'
H H 0.0000 0.0000 'International Tables Vol C Tables 4.2.6.8 and 6.1.1.4'
Gd Gd -8.8380 11.9157 'International Tables Vol C Tables 4.2.6.8 and 6.1.1.4'
Mn Mn -0.5299 2.8052 'International Tables Vol C Tables 4.2.6.8 and 6.1.1.4'
N N 0.0311 0.0180 'International Tables Vol C Tables 4.2.6.8 and 6.1.1.4'
O O 0.0492 0.0322 'International Tables Vol C Tables 4.2.6.8 and 6.1.1.4'

loop_
_geom_angle_atom_site_label_1
_geom_angle_atom_site_label_2
_geom_angle_atom_site_label_3
_geom_angle
_geom_angle_site_symmetry_1
_geom_angle_site_symmetry_3
_geom_angle_publ_flag
Mn2 Gd1 Mn1 177.30(6) . . ?
O1 Gd1 Mn1 149.7(2) . . ?
O1 Gd1 Mn2 32.9(2) . . ?
O1 Gd1 O2 122.2(4) . . ?
O1 Gd1 O28 143.9(3) . . ?
O1 Gd1 O36 62.5(3) . . ?
O1 Gd1 N1 63.6(4) . . ?
O1 Gd1 N2 79.5(4) . . ?
O2 Gd1 Mn1 32.1(3) . . ?
O2 Gd1 Mn2 149.4(3) . . ?
O2 Gd1 O28 61.7(4) . . ?
O2 Gd1 O36 142.8(4) . . ?
O2 Gd1 N1 76.0(4) . . ?
O2 Gd1 N2 64.9(4) . . ?
O21 Gd1 Mn1 110.5(3) . . ?
O21 Gd1 Mn2 69.3(3) . . ?
O21 Gd1 O1 80.0(4) . . ?
O21 Gd1 O2 136.1(4) . . ?
O21 Gd1 O28 78.4(4) . . ?
O21 Gd1 O29 107.4(3) . . ?
O21 Gd1 O36 80.0(4) . . ?
O21 Gd1 N1 84.0(4) . . ?
O21 Gd1 N2 157.2(4) . . ?
O28 Gd1 Mn1 32.1(3) . . ?
O28 Gd1 Mn2 147.5(3) . . ?
O28 Gd1 O36 139.5(3) . . ?
O28 Gd1 N1 85.6(3) . . ?
O28 Gd1 N2 124.4(4) . . ?
O29 Gd1 Mn1 67.8(2) . . ?
O29 Gd1 Mn2 109.6(2) . . ?
O29 Gd1 O1 138.0(3) . . ?
O29 Gd1 O2 81.6(4) . . ?
O29 Gd1 O28 76.6(3) . . ?
O29 Gd1 O36 77.8(3) . . ?
O29 Gd1 N1 156.1(4) . . ?
O29 Gd1 N2 81.8(4) . . ?
O36 Gd1 Mn1 145.6(2) . . ?
O36 Gd1 Mn2 31.9(2) . . ?
O36 Gd1 N1 125.6(4) . . ?
O36 Gd1 N2 81.7(4) . . ?
N1 Gd1 Mn1 88.7(3) . . ?
N1 Gd1 Mn2 94.0(3) . . ?
N1 Gd1 N2 95.8(4) . . ?
N2 Gd1 Mn1 92.3(3) . . ?
N2 Gd1 Mn2 88.0(3) . . ?
Mn4 Gd2 Mn3 178.61(7) . . ?
O3 Gd2 Mn3 148.1(3) . . ?
O3 Gd2 Mn4 33.2(3) . . ?
O3 Gd2 O24 143.7(4) . . ?
O3 Gd2 O25 82.5(4) . . ?
O3 Gd2 O32 63.1(4) . . ?
O3 Gd2 N3 64.0(5) . . ?
O3 Gd2 N4 77.5(5) . . ?
O4 Gd2 Mn3 32.5(3) . . ?
O4 Gd2 Mn4 148.8(3) . . ?
O4 Gd2 O3 119.9(4) . . ?
O4 Gd2 O24 61.8(4) . . ?
O4 Gd2 O25 136.2(4) . . ?
O4 Gd2 O32 144.6(4) . . ?
O4 Gd2 O33 84.2(4) . . ?
O4 Gd2 N3 76.8(5) . . ?
O4 Gd2 N4 66.0(5) . . ?
O24 Gd2 Mn3 32.0(3) . . ?
O24 Gd2 Mn4 147.0(3) . . ?
O24 Gd2 O32 139.4(3) . . ?
O24 Gd2 N3 83.0(5) . . ?
O24 Gd2 N4 125.5(5) . . ?
O25 Gd2 Mn3 110.0(3) . . ?
O25 Gd2 Mn4 69.0(3) . . ?
O25 Gd2 O24 78.0(4) . . ?
O25 Gd2 O32 78.2(3) . . ?
O25 Gd2 N3 81.9(5) . . ?
O25 Gd2 N4 156.5(4) . . ?
O32 Gd2 Mn3 146.7(2) . . ?
O32 Gd2 Mn4 32.5(2) . . ?
O32 Gd2 N3 125.2(5) . . ?
O32 Gd2 N4 81.8(4) . . ?
O33 Gd2 Mn3 70.4(3) . . ?
O33 Gd2 Mn4 108.8(3) . . ?
O33 Gd2 O3 136.3(4) . . ?
O33 Gd2 O24 78.9(4) . . ?
O33 Gd2 O25 105.6(4) . . ?
O33 Gd2 O32 76.4(3) . . ?
O33 Gd2 N3 158.4(5) . . ?
O33 Gd2 N4 81.4(4) . . ?
N3 Gd2 Mn3 88.1(4) . . ?
N3 Gd2 Mn4 92.7(4) . . ?
N3 Gd2 N4 99.8(5) . . ?
N4 Gd2 Mn3 93.5(4) . . ?
N4 Gd2 Mn4 87.5(4) . . ?
Mn1 Gd3 Mn4 108.17(6) . . ?
O1W Gd3 Mn1 132.3(4) . . ?
O1W Gd3 Mn4 97.9(5) . . ?
O2W Gd3 Mn1 100.1(3) . . ?
O2W Gd3 Mn4 132.1(3) . . ?
O2W Gd3 O1W 90.2(6) . . ?
O2W Gd3 O26 110.7(5) . . ?
O2W Gd3 O30 139.7(4) . . ?
O6 Gd3 Mn1 64.6(3) . . ?
O6 Gd3 Mn4 148.8(4) . . ?
O6 Gd3 O1W 72.3(6) . . ?
O6 Gd3 O2W 78.5(5) . . ?
O6 Gd3 O26 145.7(4) . . ?
O6 Gd3 O30 75.4(4) . . ?
O9 Gd3 Mn1 147.8(4) . . ?
O9 Gd3 Mn4 64.1(4) . . ?
O9 Gd3 O1W 79.6(6) . . ?
O9 Gd3 O2W 71.3(5) . . ?
O9 Gd3 O6 138.3(5) . . ?
O9 Gd3 O26 73.8(4) . . ?
O9 Gd3 O27 120.9(5) . . ?
O9 Gd3 O30 144.7(4) . . ?
O9 Gd3 O31 77.3(4) . . ?
O26 Gd3 Mn1 81.2(2) . . ?
O26 Gd3 Mn4 40.9(2) . . ?
O26 Gd3 O1W 137.8(6) . . ?
O26 Gd3 O30 77.6(3) . . ?
O27 Gd3 Mn1 30.0(3) . . ?
O27 Gd3 Mn4 112.9(3) . . ?
O27 Gd3 O1W 148.0(6) . . ?
O27 Gd3 O2W 75.8(4) . . ?
O27 Gd3 O6 76.7(5) . . ?
O27 Gd3 O26 74.1(4) . . ?
O27 Gd3 O30 68.7(3) . . ?
O27 Gd3 O31 131.5(4) . . ?
O30 Gd3 Mn1 40.7(2) . . ?
O30 Gd3 Mn4 80.7(2) . . ?
O30 Gd3 O1W 110.0(4) . . ?
O31 Gd3 Mn1 112.3(2) . . ?
O31 Gd3 Mn4 30.0(3) . . ?
O31 Gd3 O1W 73.7(5) . . ?
O31 Gd3 O2W 146.9(4) . . ?
O31 Gd3 O6 121.5(5) . . ?
O31 Gd3 O26 69.0(3) . . ?
O31 Gd3 O30 73.4(3) . . ?
Mn2 Gd4 Mn3 108.79(7) . . ?
O3W Gd4 Mn2 99.1(5) . . ?
O3W Gd4 Mn3 133.3(5) . . ?
O3W Gd4 O22 139.6(6) . . ?
O3W Gd4 O34 110.8(5) . . ?
O4W Gd4 Mn2 133.9(4) . . ?
O4W Gd4 Mn3 99.6(4) . . ?
O4W Gd4 O3W 86.0(6) . . ?
O4W Gd4 O22 113.4(5) . . ?
O4W Gd4 O34 139.8(5) . . ?
O14 Gd4 Mn2 149.1(5) . . ?
O14 Gd4 Mn3 64.3(5) . . ?
O14 Gd4 O3W 72.5(8) . . ?
O14 Gd4 O4W 76.2(7) . . ?
O14 Gd4 O17 136.4(6) . . ?
O14 Gd4 O22 144.6(6) . . ?
O14 Gd4 O23 77.0(6) . . ?
O14 Gd4 O34 74.9(5) . . ?
O14 Gd4 O35 121.4(6) . . ?
O17 Gd4 Mn2 65.3(4) . . ?
O17 Gd4 Mn3 149.2(4) . . ?
O17 Gd4 O3W 76.6(6) . . ?
O17 Gd4 O4W 71.7(5) . . ?
O17 Gd4 O22 76.7(4) . . ?
O17 Gd4 O23 121.6(5) . . ?
O17 Gd4 O34 146.2(4) . . ?
O22 Gd4 Mn2 41.7(2) . . ?
O22 Gd4 Mn3 80.3(2) . . ?
O23 Gd4 Mn2 112.6(3) . . ?
O23 Gd4 Mn3 29.8(3) . . ?
O23 Gd4 O3W 147.7(6) . . ?
O23 Gd4 O4W 76.7(5) . . ?
O23 Gd4 O22 72.7(4) . . ?
O23 Gd4 O34 70.1(4) . . ?
O34 Gd4 Mn2 81.0(2) . . ?
O34 Gd4 Mn3 42.2(2) . . ?
O34 Gd4 O22 77.8(3) . . ?
O35 Gd4 Mn2 30.4(3) . . ?
O35 Gd4 Mn3 113.2(3) . . ?
O35 Gd4 O3W 75.0(6) . . ?
O35 Gd4 O4W 146.9(5) . . ?
O35 Gd4 O17 77.6(5) . . ?
O35 Gd4 O22 70.0(4) . . ?
O35 Gd4 O23 131.8(4) . . ?
O35 Gd4 O34 73.1(4) . . ?
Gd1 Mn1 Gd3 120.33(7) . . ?
O2 Mn1 Gd1 42.4(3) . . ?
O2 Mn1 Gd3 139.3(4) . . ?
O2 Mn1 O5 89.7(5) . . ?
O2 Mn1 O30 97.2(4) . . ?
O2 Mn1 N5 95.0(6) . . ?
O5 Mn1 Gd1 128.9(4) . . ?
O5 Mn1 Gd3 81.4(4) . . ?
O5 Mn1 O30 89.3(5) . . ?
O5 Mn1 N5 84.6(7) . . ?
O27 Mn1 Gd1 133.0(4) . . ?
O27 Mn1 Gd3 37.9(3) . . ?
O27 Mn1 O2 174.8(5) . . ?
O27 Mn1 O5 93.6(5) . . ?
O27 Mn1 O30 78.9(4) . . ?
O27 Mn1 N5 89.3(6) . . ?
O28 Mn1 Gd1 43.0(3) . . ?
O28 Mn1 Gd3 105.2(3) . . ?
O28 Mn1 O2 81.7(4) . . ?
O28 Mn1 O5 171.4(5) . . ?
O28 Mn1 O27 95.0(5) . . ?
O28 Mn1 O30 91.8(4) . . ?
O28 Mn1 N5 96.0(6) . . ?
O30 Mn1 Gd1 82.2(2) . . ?
O30 Mn1 Gd3 43.4(2) . . ?
N5 Mn1 Gd1 111.1(5) . . ?
N5 Mn1 Gd3 123.3(5) . . ?
N5 Mn1 O30 166.4(6) . . ?
Gd1 Mn2 Gd4 119.11(8) . . ?
O1 Mn2 Gd1 41.9(3) . . ?
O1 Mn2 Gd4 135.1(3) . . ?
O1 Mn2 O5W 101.0(4) . . ?
O1 Mn2 O18 91.2(5) . . ?
O1 Mn2 O22 91.7(4) . . ?
O5W Mn2 Gd1 114.2(3) . . ?
O5W Mn2 Gd4 121.2(3) . . ?
O5W Mn2 O22 165.6(4) . . ?
O18 Mn2 Gd1 131.2(4) . . ?
O18 Mn2 Gd4 81.5(4) . . ?
O18 Mn2 O5W 81.7(6) . . ?
O18 Mn2 O22 91.3(5) . . ?
O22 Mn2 Gd1 79.9(3) . . ?
O22 Mn2 Gd4 44.8(3) . . ?
O35 Mn2 Gd1 131.6(3) . . ?
O35 Mn2 Gd4 38.3(3) . . ?
O35 Mn2 O1 171.1(5) . . ?
O35 Mn2 O5W 87.4(5) . . ?
O35 Mn2 O18 92.9(5) . . ?
O35 Mn2 O22 80.4(4) . . ?
O36 Mn2 Gd1 44.6(3) . . ?
O36 Mn2 Gd4 105.4(3) . . ?
O36 Mn2 O1 83.2(4) . . ?
O36 Mn2 O5W 95.4(5) . . ?
O36 Mn2 O18 173.1(5) . . ?
O36 Mn2 O22 92.9(4) . . ?
O36 Mn2 O35 93.2(5) . . ?
Gd2 Mn3 Gd4 118.98(8) . . ?
O4 Mn3 Gd2 41.0(4) . . ?
O4 Mn3 Gd4 137.4(4) . . ?
O4 Mn3 O6W 96.7(6) . . ?
O4 Mn3 O13 92.2(7) . . ?
O4 Mn3 O34 94.3(5) . . ?
O6W Mn3 Gd2 110.3(5) . . ?
O6W Mn3 Gd4 124.5(5) . . ?
O6W Mn3 O34 168.6(6) . . ?
O13 Mn3 Gd2 129.7(6) . . ?
O13 Mn3 Gd4 80.0(6) . . ?
O13 Mn3 O6W 87.9(8) . . ?
O13 Mn3 O34 88.6(7) . . ?
O23 Mn3 Gd2 132.5(4) . . ?
O23 Mn3 Gd4 38.2(4) . . ?
O23 Mn3 O4 172.6(5) . . ?
O23 Mn3 O6W 89.4(6) . . ?
O23 Mn3 O13 92.3(7) . . ?
O23 Mn3 O34 79.9(4) . . ?
O24 Mn3 Gd2 43.3(3) . . ?
O24 Mn3 Gd4 105.5(3) . . ?
O24 Mn3 O4 80.4(5) . . ?
O24 Mn3 O6W 92.9(6) . . ?
O24 Mn3 O13 172.6(7) . . ?
O24 Mn3 O23 95.1(5) . . ?
O24 Mn3 O34 91.9(4) . . ?
O34 Mn3 Gd2 80.1(2) . . ?
O34 Mn3 Gd4 44.1(2) . . ?
Gd2 Mn4 Gd3 119.52(7) . . ?
O3 Mn4 Gd2 41.6(3) . . ?
O3 Mn4 Gd3 137.7(4) . . ?
O3 Mn4 O7W 96.8(5) . . ?
O3 Mn4 O10 90.7(5) . . ?
O3 Mn4 O26 95.9(5) . . ?
O7W Mn4 Gd2 110.2(3) . . ?
O7W Mn4 Gd3 123.8(3) . . ?
O7W Mn4 O26 166.6(4) . . ?
O10 Mn4 Gd2 129.1(4) . . ?
O10 Mn4 Gd3 80.8(4) . . ?
O10 Mn4 O7W 87.8(5) . . ?
O10 Mn4 O26 87.9(5) . . ?
O26 Mn4 Gd2 82.2(3) . . ?
O26 Mn4 Gd3 42.9(3) . . ?
O31 Mn4 Gd2 131.9(3) . . ?
O31 Mn4 Gd3 37.6(3) . . ?
O31 Mn4 O3 172.4(4) . . ?
O31 Mn4 O7W 89.5(4) . . ?
O31 Mn4 O10 93.7(5) . . ?
O31 Mn4 O26 78.2(4) . . ?
O32 Mn4 Gd2 43.5(3) . . ?
O32 Mn4 Gd3 105.0(3) . . ?
O32 Mn4 O3 81.5(4) . . ?
O32 Mn4 O7W 93.0(4) . . ?
O32 Mn4 O10 172.2(5) . . ?
O32 Mn4 O26 92.9(4) . . ?
O32 Mn4 O31 94.0(4) . . ?
Mn2 O1 Gd1 105.1(4) . . ?
C6 O1 Gd1 125.3(9) . . ?
C6 O1 Mn2 119.1(9) . . ?
Mn1 O2 Gd1 105.5(4) . . ?
C12 O2 Gd1 123.2(10) . . ?
C12 O2 Mn1 130.1(11) . . ?
Mn4 O3 Gd2 105.2(4) . . ?
C18 O3 Gd2 126.3(11) . . ?
C18 O3 Mn4 126.6(11) . . ?
Mn3 O4 Gd2 106.4(5) . . ?
C24 O4 Gd2 125.0(11) . . ?
C24 O4 Mn3 127.2(12) . . ?
C27 O5 Mn1 130.4(14) . . ?
C27 O6 Gd3 138.0(16) . . ?
C33 O9 Gd3 140.4(14) . . ?
C33 O10 Mn4 131.2(12) . . ?
C39 O13 Mn3 128(2) . . ?
C39 O14 Gd4 137(2) . . ?
C45 O17 Gd4 139.6(13) . . ?
C45 O18 Mn2 129.7(11) . . ?
C51 O21 Gd1 141.7(11) . . ?
Mn2 O22 Gd4 93.5(4) . . ?
C51 O22 Gd4 133.4(10) . . ?
C51 O22 Mn2 123.6(11) . . ?
Mn3 O23 Gd4 112.0(5) . . ?
C53 O23 Gd4 115.3(10) . . ?
C53 O23 Mn3 120.0(11) . . ?
Mn3 O24 Gd2 104.7(5) . . ?
C54 O24 Gd2 132.7(10) . . ?
C54 O24 Mn3 122.1(10) . . ?
C57 O25 Gd2 142.9(10) . . ?
Mn4 O26 Gd3 96.2(4) . . ?
C57 O26 Gd3 130.6(10) . . ?
C57 O26 Mn4 122.2(11) . . ?
Mn1 O27 Gd3 112.1(5) . . ?
C60 O27 Gd3 114.3(9) . . ?
C60 O27 Mn1 122.2(9) . . ?
Mn1 O28 Gd1 104.9(4) . . ?
C59 O28 Gd1 134.1(10) . . ?
C59 O28 Mn1 120.3(9) . . ?
C63 O29 Gd1 143.6(9) . . ?
Mn1 O30 Gd3 95.9(3) . . ?
C63 O30 Gd3 132.8(8) . . ?
C63 O30 Mn1 122.8(8) . . ?
Mn4 O31 Gd3 112.3(4) . . ?
C65 O31 Gd3 113.2(8) . . ?
C65 O31 Mn4 122.5(9) . . ?
Mn4 O32 Gd2 104.0(4) . . ?
C66 O32 Gd2 133.6(8) . . ?
C66 O32 Mn4 121.9(8) . . ?
C69 O33 Gd2 139.3(10) . . ?
Mn3 O34 Gd4 93.6(4) . . ?
C69 O34 Gd4 133.0(10) . . ?
C69 O34 Mn3 123.3(10) . . ?
Mn2 O35 Gd4 111.3(5) . . ?
C71 O35 Gd4 114.7(9) . . ?
C71 O35 Mn2 121.9(10) . . ?
Mn2 O36 Gd1 103.6(4) . . ?
C72 O36 Gd1 132.1(9) . . ?
C72 O36 Mn2 124.2(9) . . ?
C1 N1 Gd1 121.6(9) . . ?
C5 N1 Gd1 124.1(11) . . ?
C5 N1 C1 114.2(13) . . ?
C7 N2 Gd1 126.3(12) . . ?
C7 N2 C11 115.6(15) . . ?
C11 N2 Gd1 117.9(11) . . ?
C13 N3 Gd2 125.6(15) . . ?
C13 N3 C17 118.8(19) . . ?
C17 N3 Gd2 115.5(13) . . ?
C19 N4 Gd2 127.1(13) . . ?
C19 N4 C23 116.3(16) . . ?
C23 N4 Gd2 116.5(12) . . ?
C25A N5 Mn1 153(3) . . ?
C25B N5 Mn1 140(3) . . ?
C2 C1 N1 120.9(16) . . ?
C1 C2 C3 120.6(18) . . ?
C4 C3 C2 115.5(16) . . ?
C5 C4 C3 120.1(18) . . ?
N1 C5 C4 128.5(17) . . ?
N1 C5 C6 113.8(12) . . ?
C4 C5 C6 117.6(15) . . ?
O1 C6 C5 111.2(12) . . ?
N2 C7 C8 124.5(18) . . ?
C9 C8 C7 118.4(19) . . ?
C8 C9 C10 119.9(18) . . ?
C11 C10 C9 116.7(18) . . ?
N2 C11 C10 124.8(17) . . ?
N2 C11 C12 115.3(14) . . ?
C10 C11 C12 120.0(16) . . ?
O2 C12 C11 112.1(14) . . ?
N3 C13 C14 122(2) . . ?
C15 C14 C13 121(2) . . ?
C14 C15 C16 119(2) . . ?
C15 C16 C17 117(2) . . ?
N3 C17 C16 121(2) . . ?
N3 C17 C18 119.3(17) . . ?
C16 C17 C18 119.8(19) . . ?
O3 C18 C17 111.5(15) . . ?
N4 C19 C20 124.1(19) . . ?
C21 C20 C19 120(2) . . ?
C20 C21 C22 120.0(19) . . ?
C23 C22 C21 116(2) . . ?
N4 C23 C24 116.3(16) . . ?
C22 C23 N4 123.8(19) . . ?
C22 C23 C24 119.8(18) . . ?
O4 C24 C23 108.0(15) . . ?
N5 C25A C26 127(3) . . ?
N5 C25B C26 125(3) . . ?
O5 C27 C28A 116.9(18) . . ?
O5 C27 C28B 116.8(17) . . ?
O6 C27 O5 125(2) . . ?
O6 C27 C28A 118(2) . . ?
O6 C27 C28B 118(2) . . ?
C29A C28A C27 116(2) . . ?
C29A C28A C30A 112.8(19) . . ?
C29A C28A C31A 100(3) . . ?
C30A C28A C27 111(2) . . ?
C30A C28A C31A 109.3(18) . . ?
C31A C28A C27 106(3) . . ?
C29B C28B C27 92(3) . . ?
C30B C28B C27 107(2) . . ?
C30B C28B C29B 106.7(18) . . ?
C31B C28B C27 135(3) . . ?
C31B C28B C29B 110.8(17) . . ?
C31B C28B C30B 103(4) . . ?
C28A C29A C32 105(3) . . ?
C32 C29B C28B 103(2) . . ?
O7A C30A C28A 108(2) . . ?
O7B C30B C28B 99(3) . . ?
C28A C31A O8A 101.7(18) . . ?
O8B C31B C28B 110.9(18) . . ?
O9 C33 O10 123.4(17) . . ?
O9 C33 C34 117(2) . . ?
O10 C33 C34 119(2) . . ?
C33 C34 C35 109.4(18) . . ?
C33 C34 C36 111(2) . . ?
C33 C34 C37 98.5(18) . . ?
C35 C34 C37 106.1(19) . . ?
C36 C34 C35 121(2) . . ?
C36 C34 C37 107.6(19) . . ?
O12B C35 C34 106(2) . . ?
C34 C35 O12A 97.8(19) . . ?
O11 C36 C34 110.6(19) . . ?
C38 C37 C34 98.6(19) . . ?
O13 C39 C40 109(3) . . ?
O14 C39 O13 131(3) . . ?
O14 C39 C40 121(4) . . ?
C39 C40 C41A 112(4) . . ?
C39 C40 C41B 111.6(18) . . ?
C39 C40 C42 107(3) . . ?
C39 C40 C43 113(2) . . ?
C41A C40 C42 126(4) . . ?
C41A C40 C43 95(3) . . ?
C41B C40 C42 107.4(15) . . ?
C41B C40 C43 114(3) . . ?
C43 C40 C42 103.7(14) . . ?
O16A C41A C40 120(4) . . ?
O16B C41B C40 103.7(18) . . ?
O15 C42 C40 107.2(14) . . ?
C44 C43 C40 119(3) . . ?
O17 C45 O18 123.0(16) . . ?
O17 C45 C46 125(2) . . ?
O18 C45 C46 112.0(18) . . ?
C45 C46 C49 104.5(18) . . ?
C47 C46 C45 106.0(17) . . ?
C47 C46 C48 118(2) . . ?
C47 C46 C49 107.8(18) . . ?
C48 C46 C45 110.8(17) . . ?
C48 C46 C49 109.2(18) . . ?
O19A C47 C46 112(2) . . ?
C46 C47 O19B 109(2) . . ?
O20A C48 C46 123(2) . . ?
O20B C48 C46 106(2) . . ?
C50A C49 C46 122(3) . . ?
C50B C49 C46 146(3) . . ?
O21 C51 O22 125.3(16) . . ?
O21 C51 C52 117.4(16) . . ?
O22 C51 C52 117.2(16) . . ?
C51 C52 C54 107.8(13) . . ?
C51 C52 C55 105.9(14) . . ?
C53 C52 C51 114.8(16) . . ?
C53 C52 C54 109.9(15) . . ?
C53 C52 C55 110.5(14) . . ?
C55 C52 C54 107.6(15) . . ?
O23 C53 C52 115.9(14) . . ?
O24 C54 C52 112.0(14) . . ?
C56 C55 C52 116.7(16) . . ?
O25 C57 O26 123.4(15) . . ?
O25 C57 C58 117.6(15) . . ?
O26 C57 C58 118.1(16) . . ?
C57 C58 C59 106.4(13) . . ?
C57 C58 C60 115.4(14) . . ?
C60 C58 C59 106.5(13) . . ?
C61 C58 C57 110.5(14) . . ?
C61 C58 C59 108.7(13) . . ?
C61 C58 C60 108.9(14) . . ?
O28 C59 C58 114.2(12) . . ?
O27 C60 C58 111.8(12) . . ?
C58 C61 C62 117.0(14) . . ?
O29 C63 O30 123.6(12) . . ?
O29 C63 C64 116.9(12) . . ?
O30 C63 C64 119.5(12) . . ?
C63 C64 C66 110.8(12) . . ?
C63 C64 C67 104.9(10) . . ?
C65 C64 C63 112.6(13) . . ?
C65 C64 C66 110.8(12) . . ?
C65 C64 C67 107.3(12) . . ?
C66 C64 C67 110.2(12) . . ?
O31 C65 C64 112.7(12) . . ?
O32 C66 C64 111.6(10) . . ?
C68 C67 C64 117.1(12) . . ?
O33 C69 C70 114.7(13) . . ?
O34 C69 O33 126.7(15) . . ?
O34 C69 C70 118.6(14) . . ?
C71 C70 C69 112.7(13) . . ?
C71 C70 C72 110.1(13) . . ?
C71 C70 C73 111.9(13) . . ?
C72 C70 C69 108.6(12) . . ?
C72 C70 C73 106.8(12) . . ?
C73 C70 C69 106.5(12) . . ?
O35 C71 C70 114.9(14) . . ?
O36 C72 C70 113.5(12) . . ?
C74 C73 C70 113.6(14) . . ?

loop_
_geom_bond_atom_site_label_1
_geom_bond_atom_site_label_2
_geom_bond_distance
_geom_bond_site_symmetry_2
_geom_bond_publ_flag
Gd1 Mn1 3.440(3) . ?
Gd1 Mn2 3.429(3) . ?
Gd1 O1 2.373(10) . ?
Gd1 O2 2.406(11) . ?
Gd1 O21 2.348(11) . ?
Gd1 O28 2.428(9) . ?
Gd1 O29 2.353(9) . ?
Gd1 O36 2.477(10) . ?
Gd1 N1 2.562(12) . ?
Gd1 N2 2.569(13) . ?
Gd2 Mn3 3.413(3) . ?
Gd2 Mn4 3.410(3) . ?
Gd2 O3 2.348(11) . ?
Gd2 O4 2.335(13) . ?
Gd2 O24 2.419(10) . ?
Gd2 O25 2.356(11) . ?
Gd2 O32 2.421(10) . ?
Gd2 O33 2.345(10) . ?
Gd2 N3 2.577(17) . ?
Gd2 N4 2.585(15) . ?
Gd3 Mn1 3.519(3) . ?
Gd3 Mn4 3.548(3) . ?
Gd3 O1W 2.443(16) . ?
Gd3 O2W 2.391(12) . ?
Gd3 O6 2.368(14) . ?
Gd3 O9 2.324(12) . ?
Gd3 O26 2.429(12) . ?
Gd3 O27 2.333(10) . ?
Gd3 O30 2.432(9) . ?
Gd3 O31 2.343(10) . ?
Gd4 Mn2 3.526(3) . ?
Gd4 Mn3 3.541(3) . ?
Gd4 O3W 2.394(17) . ?
Gd4 O4W 2.394(14) . ?
Gd4 O14 2.33(2) . ?
Gd4 O17 2.346(13) . ?
Gd4 O22 2.488(11) . ?
Gd4 O23 2.361(12) . ?
Gd4 O34 2.471(10) . ?
Gd4 O35 2.344(11) . ?
Mn1 O2 1.899(11) . ?
Mn1 O5 1.964(15) . ?
Mn1 O27 1.899(11) . ?
Mn1 O28 1.892(12) . ?
Mn1 O30 2.306(10) . ?
Mn1 N5 2.27(2) . ?
Mn2 O1 1.932(11) . ?
Mn2 O5W 2.316(13) . ?
Mn2 O18 1.972(12) . ?
Mn2 O22 2.350(11) . ?
Mn2 O35 1.916(11) . ?
Mn2 O36 1.862(10) . ?
Mn3 O4 1.914(13) . ?
Mn3 O6W 2.245(16) . ?
Mn3 O13 1.96(2) . ?
Mn3 O23 1.900(13) . ?
Mn3 O24 1.869(13) . ?
Mn3 O34 2.385(11) . ?
Mn4 O3 1.934(12) . ?
Mn4 O7W 2.241(10) . ?
Mn4 O10 1.963(12) . ?
Mn4 O26 2.337(10) . ?
Mn4 O31 1.919(11) . ?
Mn4 O32 1.887(9) . ?
O1 C6 1.435(17) . ?
O2 C12 1.350(18) . ?
O3 C18 1.37(2) . ?
O4 C24 1.45(2) . ?
O5 C27 1.27(3) . ?
O6 C27 1.23(2) . ?
O7A C30A 1.480(19) . ?
O7B C30B 1.52(2) . ?
O8A C31A 1.508(19) . ?
O8B C31B 1.49(2) . ?
O9 C33 1.25(3) . ?
O10 C33 1.27(3) . ?
O11 C36 1.42(2) . ?
O12A C35 1.73(4) . ?
O12B C35 1.47(3) . ?
O13 C39 1.25(4) . ?
O14 C39 1.17(3) . ?
O15 C42 1.467(14) . ?
O16A C41A 1.51(2) . ?
O16B C41B 1.52(2) . ?
O17 C45 1.22(2) . ?
O18 C45 1.36(3) . ?
O19A C47 1.461(18) . ?
O19B C47 1.508(19) . ?
O20A C48 1.493(18) . ?
O20B C48 1.485(19) . ?
O21 C51 1.200(19) . ?
O22 C51 1.27(2) . ?
O23 C53 1.41(2) . ?
O24 C54 1.407(19) . ?
O25 C57 1.25(2) . ?
O26 C57 1.311(19) . ?
O27 C60 1.44(2) . ?
O28 C59 1.396(18) . ?
O29 C63 1.250(16) . ?
O30 C63 1.291(16) . ?
O31 C65 1.427(17) . ?
O32 C66 1.428(16) . ?
O33 C69 1.264(18) . ?
O34 C69 1.224(18) . ?
O35 C71 1.409(18) . ?
O36 C72 1.380(17) . ?
N1 C1 1.38(2) . ?
N1 C5 1.274(19) . ?
N2 C7 1.27(2) . ?
N2 C11 1.36(2) . ?
N3 C13 1.32(3) . ?
N3 C17 1.35(3) . ?
N4 C19 1.29(2) . ?
N4 C23 1.40(2) . ?
N5 C25A 1.144(19) . ?
N5 C25B 1.161(19) . ?
C1 C2 1.37(2) . ?
C2 C3 1.37(3) . ?
C3 C4 1.36(3) . ?
C4 C5 1.29(2) . ?
C5 C6 1.55(2) . ?
C7 C8 1.44(2) . ?
C8 C9 1.30(3) . ?
C9 C10 1.41(3) . ?
C10 C11 1.37(2) . ?
C11 C12 1.54(2) . ?
C13 C14 1.41(3) . ?
C14 C15 1.31(3) . ?
C15 C16 1.41(3) . ?
C16 C17 1.44(3) . ?
C17 C18 1.45(3) . ?
C19 C20 1.37(2) . ?
C20 C21 1.33(3) . ?
C21 C22 1.42(3) . ?
C22 C23 1.35(3) . ?
C23 C24 1.55(3) . ?
C25A C26 1.50(2) . ?
C25B C26 1.503(19) . ?
C27 C28A 1.55(4) . ?
C27 C28B 1.59(5) . ?
C28A C29A 1.50(2) . ?
C28A C30A 1.499(19) . ?
C28A C31A 1.505(19) . ?
C28B C29B 1.548(19) . ?
C28B C30B 1.53(2) . ?
C28B C31B 1.499(19) . ?
C29A C32 1.67(5) . ?
C29B C32 1.508(19) . ?
C33 C34 1.50(3) . ?
C34 C35 1.56(3) . ?
C34 C36 1.50(3) . ?
C34 C37 1.91(4) . ?
C37 C38 1.69(4) . ?
C39 C40 1.487(18) . ?
C40 C41A 1.52(2) . ?
C40 C41B 1.522(18) . ?
C40 C42 1.562(17) . ?
C40 C43 1.562(18) . ?
C43 C44 1.487(19) . ?
C45 C46 1.517(13) . ?
C46 C47 1.485(18) . ?
C46 C48 1.515(18) . ?
C46 C49 1.548(18) . ?
C49 C50A 1.51(2) . ?
C49 C50B 1.49(2) . ?
C51 C52 1.57(2) . ?
C52 C53 1.45(3) . ?
C52 C54 1.57(2) . ?
C52 C55 1.57(2) . ?
C55 C56 1.47(2) . ?
C57 C58 1.50(2) . ?
C58 C59 1.59(2) . ?
C58 C60 1.54(2) . ?
C58 C61 1.49(2) . ?
C61 C62 1.49(2) . ?
C63 C64 1.53(2) . ?
C64 C65 1.50(2) . ?
C64 C66 1.53(2) . ?
C64 C67 1.575(19) . ?
C67 C68 1.51(2) . ?
C69 C70 1.60(2) . ?
C70 C71 1.45(2) . ?
C70 C72 1.55(2) . ?
C70 C73 1.57(2) . ?
C73 C74 1.52(2) . ?

loop_
_smtbx_masks_void_nr
_smtbx_masks_void_average_x
_smtbx_masks_void_average_y
_smtbx_masks_void_average_z
_smtbx_masks_void_volume
_smtbx_masks_void_count_electrons
_smtbx_masks_void_content
1 -0.294 0.000 -0.688 1570.7 374.3 ?
